data_1517287
loop_
_publ_author_name
'Esmieu, Charl\`ene'
'Orio, Maylis'
'Torelli, St\'ephane'
'Le Pape, Laurent'
'P\'ecaut, Jacques'
'Lebrun, Colette'
'M\'enage, St\'ephane'

_publ_section_title
;
 N2O reduction at a dissymmetric {Cu2S}-containing mixed-valent center
;
_journal_issue 12
_journal_name_full 'Chem. Sci.'
_journal_page_first 4774
_journal_paper_doi 10.1039/C4SC01487A
_journal_volume 5
_journal_year 2014
_chemical_formula_sum 'C18 H18 Cl4 S2'
_chemical_formula_weight 440.24
_chemical_name_systematic
; 
 ? 
;
_space_group_IT_number 14
_symmetry_cell_setting monoclinic
_symmetry_space_group_name_Hall '-P 2ybc'
_symmetry_space_group_name_H-M 'P 1 21/c 1'
_atom_sites_solution_hydrogens difmap
_atom_sites_solution_primary direct
_atom_sites_solution_secondary difmap
_audit_creation_method SHELXL-97
_cell_angle_alpha 90.00
_cell_angle_beta 115.956(15)
_cell_angle_gamma 90.00
_cell_formula_units_Z 4
_cell_length_a 16.8843(16)
_cell_length_b 7.6695(4)
_cell_length_c 16.974(2)
_cell_measurement_reflns_used 3027
_cell_measurement_temperature 150(2)
_cell_measurement_theta_max 32.4257
_cell_measurement_theta_min 3.4747
_cell_volume 1976.3(4)
_computing_cell_refinement
;
CrysAlisPro, Agilent Technologies,
Version 1.171.35.21 (release 20-01-2012 CrysAlis171 .NET)
(compiled Jan 23 2012,18:06:46)
;
_computing_data_collection
;
CrysAlisPro, Agilent Technologies,
Version 1.171.35.21 (release 20-01-2012 CrysAlis171 .NET)
(compiled Jan 23 2012,18:06:46)
;
_computing_data_reduction
;
CrysAlisPro, Agilent Technologies,
Version 1.171.35.21 (release 20-01-2012 CrysAlis171 .NET)
(compiled Jan 23 2012,18:06:46)
;
_computing_structure_refinement 'SHELXL-97 (Sheldrick, 1997)'
_computing_structure_solution 'SHELXS-97 (Sheldrick, 1990)'
_diffrn_ambient_temperature 150(2)
_diffrn_detector_area_resol_mean 15.9653
_diffrn_measured_fraction_theta_full 0.953
_diffrn_measured_fraction_theta_max 0.953
_diffrn_measurement_details
;
  1 omega -100.00   -5.50   1.5000    1.5000
omega____ theta____ kappa____ phi______ frames
    -      -27.4364  -37.0000 -180.0000 63

  2 omega  -27.00   28.50   1.5000    1.5000
omega____ theta____ kappa____ phi______ frames
    -      -27.4364   57.0000    0.0000 37

  3 omega  -48.00  -18.00   1.5000    1.5000
omega____ theta____ kappa____ phi______ frames
    -      -27.4364  -74.0000   29.0000 20

  4 omega  -53.00    7.00   1.5000    1.5000
omega____ theta____ kappa____ phi______ frames
    -      -27.4364   37.0000 -150.0000 40

;
_diffrn_measurement_device_type 'Xcalibur, Sapphire3'
_diffrn_measurement_method '\w scans'
_diffrn_radiation_monochromator graphite
_diffrn_radiation_source 'fine-focus sealed tube'
_diffrn_radiation_type MoK\a
_diffrn_radiation_wavelength 0.71073
_diffrn_reflns_av_R_equivalents 0.0277
_diffrn_reflns_av_sigmaI/netI 0.0445
_diffrn_reflns_limit_h_max 22
_diffrn_reflns_limit_h_min -22
_diffrn_reflns_limit_k_max 10
_diffrn_reflns_limit_k_min -10
_diffrn_reflns_limit_l_max 20
_diffrn_reflns_limit_l_min -22
_diffrn_reflns_number 9370
_diffrn_reflns_theta_full 28.28
_diffrn_reflns_theta_max 28.28
_diffrn_reflns_theta_min 3.49
_exptl_absorpt_coefficient_mu 0.808
_exptl_absorpt_correction_T_max 0.8167
_exptl_absorpt_correction_T_min 0.5099
_exptl_absorpt_correction_type multi-scan
_exptl_absorpt_process_details
; 
'Wed Jul 04 08:47:01 2012' 
;
_exptl_crystal_colour 'light yellow'
_exptl_crystal_density_diffrn 1.480
_exptl_crystal_density_method 'not measured'
_exptl_crystal_description block
_exptl_crystal_F_000 904
_exptl_crystal_size_max 0.96
_exptl_crystal_size_mid 0.80
_exptl_crystal_size_min 0.26
_refine_diff_density_max 0.547
_refine_diff_density_min -0.472
_refine_diff_density_rms 0.068
_refine_ls_extinction_method none
_refine_ls_goodness_of_fit_ref 1.071
_refine_ls_hydrogen_treatment refall
_refine_ls_matrix_type full
_refine_ls_number_parameters 289
_refine_ls_number_reflns 4674
_refine_ls_number_restraints 0
_refine_ls_restrained_S_all 1.071
_refine_ls_R_factor_all 0.0591
_refine_ls_R_factor_gt 0.0429
_refine_ls_shift/su_max 0.056
_refine_ls_shift/su_mean 0.003
_refine_ls_structure_factor_coef Fsqd
_refine_ls_weighting_details 'calc w=1/[\s^2^(Fo^2^)+(0.0353P)^2^+1.5994P] where P=(Fo^2^+2Fc^2^)/3'
_refine_ls_weighting_scheme calc
_refine_ls_wR_factor_gt 0.0924
_refine_ls_wR_factor_ref 0.1012
_reflns_number_gt 3746
_reflns_number_total 4674
_reflns_threshold_expression >2sigma(I)
_cod_data_source_file c4sc01487a2.cif
_cod_data_source_block ec88
_cod_depositor_comments 'Adding full bibliography for 1517286--1517289.cif.'
_cod_original_cell_volume 1976.4(3)
_cod_original_sg_symbol_H-M 'P 21/c'
_cod_database_code 1517287

loop_
_symmetry_equiv_pos_as_xyz
'x, y, z'
'-x, y+1/2, -z+1/2'
'-x, -y, -z'
'x, -y-1/2, z-1/2'

loop_
_atom_site_label
_atom_site_type_symbol
_atom_site_fract_x
_atom_site_fract_y
_atom_site_fract_z
_atom_site_U_iso_or_equiv
_atom_site_adp_type
_atom_site_occupancy
_atom_site_symmetry_multiplicity
_atom_site_calc_flag
S1 S 0.75963(4) 0.35720(8) 0.86836(4) 0.02545(15) Uani 1 1 d
S2 S 0.85010(4) 0.19375(9) 0.85460(5) 0.02931(16) Uani 1 1 d
Cl1 Cl 0.61319(4) 0.15564(9) 0.94340(4) 0.03290(16) Uani 1 1 d
Cl2 Cl 0.63640(5) 0.74410(8) 0.70874(6) 0.0415(2) Uani 1 1 d
Cl11 Cl 0.81344(5) -0.11192(9) 0.64417(7) 0.0500(2) Uani 1 1 d
Cl12 Cl 0.92053(5) 0.69969(9) 0.89314(5) 0.03742(17) Uani 1 1 d
C1 C 0.66048(14) 0.2980(3) 0.77604(16) 0.0184(4) Uani 1 1 d
C2 C 0.60990(15) 0.1561(3) 0.78084(16) 0.0196(5) Uani 1 1 d
C3 C 0.53337(16) 0.1111(3) 0.70715(18) 0.0231(5) Uani 1 1 d
H3 H 0.4986(15) 0.023(3) 0.7119(16) 0.016(6) Uiso 1 1 d
C4 C 0.50610(15) 0.1997(3) 0.62787(17) 0.0243(5) Uani 1 1 d
C5 C 0.55670(16) 0.3403(3) 0.62477(17) 0.0232(5) Uani 1 1 d
H5 H 0.5371(18) 0.408(4) 0.571(2) 0.032(8) Uiso 1 1 d
C6 C 0.63298(15) 0.3923(3) 0.69724(16) 0.0203(5) Uani 1 1 d
C7 C 0.63767(18) 0.0475(3) 0.86167(18) 0.0259(5) Uani 1 1 d
H7A H 0.6049(19) -0.061(4) 0.848(2) 0.039(8) Uiso 1 1 d
H7B H 0.7005(18) 0.021(3) 0.8894(19) 0.026(7) Uiso 1 1 d
C8 C 0.68226(18) 0.5477(3) 0.6885(2) 0.0247(5) Uani 1 1 d
H8A H 0.7436(19) 0.549(3) 0.7268(19) 0.028(7) Uiso 1 1 d
H8B H 0.6754(18) 0.555(4) 0.631(2) 0.028(7) Uiso 1 1 d
C9 C 0.4241(2) 0.1466(5) 0.5483(2) 0.0405(7) Uani 1 1 d
H9A H 0.436(3) 0.053(6) 0.522(3) 0.087(15) Uiso 1 1 d
H9B H 0.381(3) 0.108(7) 0.557(3) 0.102(18) Uiso 1 1 d
H9C H 0.400(3) 0.234(7) 0.509(4) 0.118(19) Uiso 1 1 d
C11 C 0.86872(14) 0.2950(3) 0.76963(16) 0.0183(5) Uani 1 1 d
C12 C 0.82514(14) 0.2330(3) 0.68338(17) 0.0196(5) Uani 1 1 d
C13 C 0.83954(15) 0.3162(3) 0.61760(17) 0.0207(5) Uani 1 1 d
H13 H 0.8098(16) 0.278(3) 0.5603(18) 0.018(6) Uiso 1 1 d
C14 C 0.89601(14) 0.4579(3) 0.63532(16) 0.0198(5) Uani 1 1 d
C15 C 0.93961(14) 0.5146(3) 0.72086(16) 0.0183(4) Uani 1 1 d
H15 H 0.9779(18) 0.605(4) 0.7322(19) 0.029(7) Uiso 1 1 d
C16 C 0.92729(14) 0.4367(3) 0.78911(15) 0.0177(4) Uani 1 1 d
C17 C 0.76241(17) 0.0815(3) 0.6574(2) 0.0285(6) Uani 1 1 d
H17A H 0.7436(19) 0.058(4) 0.700(2) 0.035(8) Uiso 1 1 d
H17B H 0.715(2) 0.106(4) 0.605(3) 0.054(11) Uiso 1 1 d
C18 C 0.97629(17) 0.5105(3) 0.87882(18) 0.0259(5) Uani 1 1 d
H18A H 1.0317(18) 0.553(3) 0.8894(18) 0.022(7) Uiso 1 1 d
H18B H 0.9815(17) 0.433(4) 0.921(2) 0.026(7) Uiso 1 1 d
C19 C 0.9076(2) 0.5483(4) 0.5624(2) 0.0294(6) Uani 1 1 d
H19A H 0.855(3) 0.564(6) 0.514(3) 0.084(14) Uiso 1 1 d
H19B H 0.936(4) 0.639(7) 0.575(4) 0.12(2) Uiso 1 1 d
H19C H 0.937(3) 0.490(6) 0.542(3) 0.074(13) Uiso 1 1 d

loop_
_atom_site_aniso_label
_atom_site_aniso_U_11
_atom_site_aniso_U_22
_atom_site_aniso_U_33
_atom_site_aniso_U_23
_atom_site_aniso_U_13
_atom_site_aniso_U_12
S1 0.0227(3) 0.0360(3) 0.0203(3) -0.0024(3) 0.0118(3) -0.0068(2)
S2 0.0214(3) 0.0368(3) 0.0319(4) 0.0186(3) 0.0137(3) 0.0059(3)
Cl1 0.0357(3) 0.0431(4) 0.0256(4) -0.0052(3) 0.0187(3) -0.0121(3)
Cl2 0.0436(4) 0.0201(3) 0.0762(6) -0.0033(3) 0.0404(4) 0.0007(3)
Cl11 0.0418(4) 0.0222(3) 0.0987(7) -0.0162(4) 0.0424(5) -0.0059(3)
Cl12 0.0453(4) 0.0351(3) 0.0340(4) -0.0147(3) 0.0193(3) -0.0036(3)
C1 0.0181(10) 0.0199(10) 0.0205(12) 0.0008(9) 0.0115(10) 0.0028(8)
C2 0.0230(11) 0.0186(10) 0.0235(13) 0.0009(9) 0.0159(10) 0.0026(8)
C3 0.0222(11) 0.0195(10) 0.0317(15) -0.0034(10) 0.0155(11) -0.0009(9)
C4 0.0223(11) 0.0234(11) 0.0246(14) -0.0052(10) 0.0080(11) 0.0057(9)
C5 0.0267(12) 0.0235(11) 0.0209(13) 0.0034(10) 0.0118(11) 0.0096(9)
C6 0.0235(11) 0.0185(10) 0.0254(14) 0.0021(9) 0.0167(11) 0.0046(8)
C7 0.0306(13) 0.0272(12) 0.0253(14) 0.0042(10) 0.0171(12) -0.0017(10)
C8 0.0306(13) 0.0186(10) 0.0333(16) 0.0058(10) 0.0217(13) 0.0064(9)
C9 0.0351(16) 0.0387(16) 0.0325(18) -0.0075(14) 0.0007(14) 0.0007(14)
C11 0.0146(10) 0.0191(10) 0.0226(13) 0.0057(9) 0.0093(10) 0.0037(8)
C12 0.0150(10) 0.0155(9) 0.0282(14) -0.0013(9) 0.0095(10) 0.0004(8)
C13 0.0203(11) 0.0206(10) 0.0192(13) -0.0055(9) 0.0068(10) 0.0011(9)
C14 0.0207(11) 0.0203(10) 0.0201(13) 0.0005(9) 0.0103(10) 0.0023(8)
C15 0.0168(10) 0.0191(10) 0.0201(12) -0.0019(9) 0.0091(10) -0.0032(8)
C16 0.0154(10) 0.0212(10) 0.0176(12) 0.0000(9) 0.0082(10) 0.0020(8)
C17 0.0231(12) 0.0204(11) 0.0426(18) -0.0054(11) 0.0151(13) -0.0023(10)
C18 0.0257(13) 0.0323(13) 0.0194(14) -0.0014(11) 0.0095(11) -0.0028(10)
C19 0.0392(16) 0.0327(14) 0.0229(15) 0.0006(11) 0.0196(14) -0.0016(12)

loop_
_atom_type_symbol
_atom_type_description
_atom_type_scat_dispersion_real
_atom_type_scat_dispersion_imag
_atom_type_scat_source
C C 0.0033 0.0016 'International Tables Vol C Tables 4.2.6.8 and 6.1.1.4'
H H 0.0000 0.0000 'International Tables Vol C Tables 4.2.6.8 and 6.1.1.4'
S S 0.1246 0.1234 'International Tables Vol C Tables 4.2.6.8 and 6.1.1.4'
Cl Cl 0.1484 0.1585 'International Tables Vol C Tables 4.2.6.8 and 6.1.1.4'

loop_
_geom_angle_atom_site_label_1
_geom_angle_atom_site_label_2
_geom_angle_atom_site_label_3
_geom_angle
C1 S1 S2 101.68(8)
C11 S2 S1 103.18(7)
C2 C1 C6 119.7(2)
C2 C1 S1 120.47(18)
C6 C1 S1 119.80(17)
C3 C2 C1 119.2(2)
C3 C2 C7 118.8(2)
C1 C2 C7 122.0(2)
C2 C3 C4 122.1(2)
C2 C3 H3 118.6(15)
C4 C3 H3 119.2(16)
C5 C4 C3 117.8(2)
C5 C4 C9 120.9(3)
C3 C4 C9 121.3(3)
C4 C5 C6 122.3(2)
C4 C5 H5 119.2(17)
C6 C5 H5 118.5(17)
C5 C6 C1 119.0(2)
C5 C6 C8 118.6(2)
C1 C6 C8 122.4(2)
C2 C7 Cl1 111.29(17)
C2 C7 H7A 110.3(19)
Cl1 C7 H7A 105.9(19)
C2 C7 H7B 113.4(16)
Cl1 C7 H7B 106.7(17)
H7A C7 H7B 109(2)
C6 C8 Cl2 110.16(16)
C6 C8 H8A 115.2(17)
Cl2 C8 H8A 107.1(17)
C6 C8 H8B 109.3(18)
Cl2 C8 H8B 106.5(17)
H8A C8 H8B 108(2)
C4 C9 H9A 110(3)
C4 C9 H9B 117(4)
H9A C9 H9B 101(4)
C4 C9 H9C 114(3)
H9A C9 H9C 111(4)
H9B C9 H9C 104(4)
C12 C11 C16 120.0(2)
C12 C11 S2 119.94(17)
C16 C11 S2 120.04(18)
C13 C12 C11 119.0(2)
C13 C12 C17 117.8(2)
C11 C12 C17 123.3(2)
C14 C13 C12 121.8(2)
C14 C13 H13 118.8(16)
C12 C13 H13 119.3(16)
C15 C14 C13 118.3(2)
C15 C14 C19 121.3(2)
C13 C14 C19 120.4(2)
C14 C15 C16 122.2(2)
C14 C15 H15 117.7(19)
C16 C15 H15 120.1(19)
C15 C16 C11 118.6(2)
C15 C16 C18 117.9(2)
C11 C16 C18 123.5(2)
C12 C17 Cl11 111.34(17)
C12 C17 H17A 111(2)
Cl11 C17 H17A 106.7(19)
C12 C17 H17B 109(2)
Cl11 C17 H17B 108(2)
H17A C17 H17B 110(3)
C16 C18 Cl12 110.75(18)
C16 C18 H18A 113.0(17)
Cl12 C18 H18A 103.6(16)
C16 C18 H18B 112.4(18)
Cl12 C18 H18B 107.0(17)
H18A C18 H18B 110(2)
C14 C19 H19A 112(3)
C14 C19 H19B 117(4)
H19A C19 H19B 111(4)
C14 C19 H19C 114(3)
H19A C19 H19C 102(4)
H19B C19 H19C 99(4)

loop_
_geom_bond_atom_site_label_1
_geom_bond_atom_site_label_2
_geom_bond_distance
S1 C1 1.780(2)
S1 S2 2.0668(9)
S2 C11 1.783(2)
Cl1 C7 1.812(3)
Cl2 C8 1.794(2)
Cl11 C17 1.778(3)
Cl12 C18 1.803(3)
C1 C2 1.408(3)
C1 C6 1.409(3)
C2 C3 1.392(3)
C2 C7 1.494(3)
C3 C4 1.394(4)
C3 H3 0.92(2)
C4 C5 1.391(3)
C4 C9 1.507(4)
C5 C6 1.394(4)
C5 H5 0.97(3)
C6 C8 1.498(3)
C7 H7A 0.97(3)
C7 H7B 0.97(3)
C8 H8A 0.95(3)
C8 H8B 0.93(3)
C9 H9A 0.91(5)
C9 H9B 0.85(5)
C9 H9C 0.91(6)
C11 C12 1.403(3)
C11 C16 1.408(3)
C12 C13 1.396(3)
C12 C17 1.503(3)
C13 C14 1.389(3)
C13 H13 0.93(3)
C14 C15 1.380(3)
C14 C19 1.504(4)
C15 C16 1.398(3)
C15 H15 0.91(3)
C16 C18 1.490(3)
C17 H17A 0.92(3)
C17 H17B 0.92(4)
C18 H18A 0.93(3)
C18 H18B 0.91(3)
C19 H19A 0.91(5)
C19 H19B 0.82(6)
C19 H19C 0.85(5)
